data_7244609
loop_
_publ_author_name
'Chan, Chieh-Kai'
'Chung, Yi-Hsiu'
'Wang, Cheng-Chung'

_publ_section_title
;
 TMSOTf-mediated Kr\"ohnke pyridine synthesis using HMDS as the nitrogen
 source under microwave irradiation
;
_journal_issue 13
_journal_name_full 'RSC Advances'
_journal_page_first 8263
_journal_page_last 8273
_journal_paper_doi 10.1039/D2RA00084A
_journal_volume 12
_journal_year 2022
_chemical_formula_moiety 'C30 H26 N2'
_chemical_formula_sum 'C30 H26 N2'
_chemical_formula_weight 414.53
_space_group_crystal_system triclinic
_space_group_IT_number 2
_space_group_name_Hall '-P 1'
_space_group_name_H-M_alt 'P -1'
_atom_sites_solution_hydrogens mixed
_audit_creation_method SHELXL-2018/3
_audit_update_record
;
2021-05-24 deposited with the CCDC.	2022-03-01 downloaded from the CCDC.
;
_cell_angle_alpha 76.3210(10)
_cell_angle_beta 87.7270(10)
_cell_angle_gamma 66.7560(10)
_cell_formula_units_Z 2
_cell_length_a 9.8179(3)
_cell_length_b 10.4973(3)
_cell_length_c 11.9206(3)
_cell_measurement_reflns_used 9940
_cell_measurement_temperature 100.0(2)
_cell_measurement_theta_max 30.03
_cell_measurement_theta_min 2.44
_cell_volume 1094.83(5)
_computing_cell_refinement 'SAINT V8.40A (Bruker Nano, Inc., 2019)'
_computing_data_collection 'Bruker Instrument Service v2012.12.0.3'
_computing_data_reduction 'SAINT V8.40A (Bruker Nano, Inc., 2019)'
_computing_molecular_graphics 'shelXle (C.B. Huebschle, rev 958)'
_computing_publication_material 'WinGX publication routines (Farrugia, 2014)'
_computing_structure_refinement 'SHELXL-2018/3 (Sheldrick, 2018)'
_computing_structure_solution 'SHELXT 2014/5 (Sheldrick, 2014)'
_diffrn_ambient_temperature 100.0(2)
_diffrn_measured_fraction_theta_full 0.996
_diffrn_measured_fraction_theta_max 0.997
_diffrn_measurement_device_type 'Bruker D8 Venture PhotonIII'
_diffrn_measurement_method '\f and \w scans'
_diffrn_radiation_type MoK\a
_diffrn_radiation_wavelength 0.71073
_diffrn_reflns_av_R_equivalents 0.0439
_diffrn_reflns_av_unetI/netI 0.0244
_diffrn_reflns_Laue_measured_fraction_full 0.996
_diffrn_reflns_Laue_measured_fraction_max 0.997
_diffrn_reflns_limit_h_max 13
_diffrn_reflns_limit_h_min -13
_diffrn_reflns_limit_k_max 14
_diffrn_reflns_limit_k_min -14
_diffrn_reflns_limit_l_max 16
_diffrn_reflns_limit_l_min -16
_diffrn_reflns_number 54798
_diffrn_reflns_point_group_measured_fraction_full 0.996
_diffrn_reflns_point_group_measured_fraction_max 0.997
_diffrn_reflns_theta_full 25.242
_diffrn_reflns_theta_max 30.034
_diffrn_reflns_theta_min 1.761
_exptl_absorpt_coefficient_mu 0.073
_exptl_absorpt_correction_T_max 1
_exptl_absorpt_correction_T_min 0.9701
_exptl_absorpt_correction_type numerical
_exptl_absorpt_process_details 'Bruker SADABS, 1996'
_exptl_crystal_colour colourless
_exptl_crystal_density_diffrn 1.257
_exptl_crystal_density_meas ?
_exptl_crystal_density_method 'not measured'
_exptl_crystal_description prism
_exptl_crystal_F_000 440
_exptl_crystal_size_max 0.369
_exptl_crystal_size_mid 0.277
_exptl_crystal_size_min 0.214
_refine_diff_density_max 0.392
_refine_diff_density_min -0.233
_refine_diff_density_rms 0.045
_refine_ls_extinction_method none
_refine_ls_goodness_of_fit_ref 1.032
_refine_ls_hydrogen_treatment mixed
_refine_ls_matrix_type full
_refine_ls_number_parameters 293
_refine_ls_number_reflns 6393
_refine_ls_number_restraints 0
_refine_ls_restrained_S_all 1.032
_refine_ls_R_factor_all 0.0529
_refine_ls_R_factor_gt 0.0423
_refine_ls_shift/su_max 0.000
_refine_ls_shift/su_mean 0.000
_refine_ls_structure_factor_coef Fsqd
_refine_ls_weighting_details 'w=1/[\s^2^(Fo^2^)+(0.0539P)^2^+0.3917P] where P=(Fo^2^+2Fc^2^)/3'
_refine_ls_weighting_scheme calc
_refine_ls_wR_factor_gt 0.1058
_refine_ls_wR_factor_ref 0.1131
_reflns_Friedel_coverage 0.000
_reflns_number_gt 5364
_reflns_number_total 6393
_reflns_threshold_expression 'I > 2\s(I)'
_cod_data_source_file d2ra00084a2.cif
_cod_data_source_block i18212
_cod_depositor_comments
;
The following automatic conversions were performed:

data item '_exptl_crystal_density_meas' value 'none' was changed to
'?' -- the value is perceived as not measured.

Automatic conversion script
Id: cif_fix_values 7556 2019-12-06 15:28:31Z antanas 
;
_cod_database_code 7244609
_shelx_shelxl_version_number 2018/3
_shelx_space_group_comment
;
The symmetry employed for this shelxl refinement is uniquely defined
by the following loop, which should always be used as a source of
symmetry information in preference to the above space-group names.
They are only intended as comments.
;
_shelx_estimated_absorpt_t_min 0.974
_shelx_estimated_absorpt_t_max 0.985

loop_
_space_group_symop_operation_xyz
'x, y, z'
'-x, -y, -z'

loop_
_atom_site_label
_atom_site_type_symbol
_atom_site_fract_x
_atom_site_fract_y
_atom_site_fract_z
_atom_site_U_iso_or_equiv
_atom_site_adp_type
_atom_site_occupancy
_atom_site_site_symmetry_order
_atom_site_calc_flag
_atom_site_refinement_flags_posn
_atom_site_refinement_flags_adp
_atom_site_refinement_flags_occupancy
_atom_site_disorder_assembly
_atom_site_disorder_group
N1 N 0.70705(9) 0.44975(9) 0.47178(7) 0.01501(16) Uani 1 1 d . . . . .
H1 H 0.6434(16) 0.4235(15) 0.5205(12) 0.024(3) Uiso 1 1 d . . . . .
N2 N 0.52102(9) 0.67358(9) 0.35981(7) 0.01470(16) Uani 1 1 d . . . . .
C1 C 0.65583(11) 0.60651(10) 0.44030(8) 0.01419(18) Uani 1 1 d . . . . .
C2 C 0.69909(10) 0.51498(10) 0.26011(8) 0.01350(17) Uani 1 1 d . . . . .
H2 H 0.706660 0.481443 0.187365 0.016 Uiso 1 1 calc R U . . .
C3 C 0.72142(10) 0.39111(10) 0.36900(8) 0.01368(17) Uani 1 1 d . . . . .
H3 H 0.638923 0.358460 0.366553 0.016 Uiso 1 1 calc R U . . .
C4 C 0.54595(10) 0.62552(10) 0.26757(8) 0.01363(17) Uani 1 1 d . . . . .
C5 C 0.81121(11) 0.58452(10) 0.26631(8) 0.01410(18) Uani 1 1 d . . . . .
H5 H 0.913911 0.508361 0.274519 0.017 Uiso 1 1 calc R U . . .
C6 C 0.78276(11) 0.64032(11) 0.37764(8) 0.01622(18) Uani 1 1 d . . . . .
H6A H 0.874268 0.594221 0.429275 0.019 Uiso 1 1 calc R U . . .
H6AB H 0.755435 0.744756 0.357640 0.019 Uiso 1 1 calc R U . . .
C7 C 0.86703(11) 0.26422(10) 0.37154(8) 0.01450(18) Uani 1 1 d . . . . .
C8 C 0.99689(12) 0.24778(11) 0.42732(9) 0.0198(2) Uani 1 1 d . . . . .
H8 H 0.995269 0.316749 0.467137 0.024 Uiso 1 1 calc R U . . .
C9 C 1.12921(12) 0.13129(12) 0.42542(10) 0.0223(2) Uani 1 1 d . . . . .
H9 H 1.217433 0.122104 0.462802 0.027 Uiso 1 1 calc R U . . .
C10 C 1.13259(12) 0.02868(12) 0.36912(9) 0.0220(2) Uani 1 1 d . . . . .
H10 H 1.222675 -0.051111 0.368259 0.026 Uiso 1 1 calc R U . . .
C11 C 1.00339(13) 0.04339(12) 0.31402(10) 0.0231(2) Uani 1 1 d . . . . .
H11 H 1.004823 -0.026848 0.275735 0.028 Uiso 1 1 calc R U . . .
C12 C 0.87193(12) 0.16074(11) 0.31478(9) 0.0185(2) Uani 1 1 d . . . . .
H12 H 0.784284 0.170550 0.276115 0.022 Uiso 1 1 calc R U . . .
C13 C 0.42685(11) 0.67372(10) 0.17532(8) 0.01451(18) Uani 1 1 d . . . . .
C14 C 0.46172(11) 0.65558(11) 0.06374(9) 0.01725(19) Uani 1 1 d . . . . .
H14 H 0.562702 0.613619 0.046281 0.021 Uiso 1 1 calc R U . . .
C15 C 0.34962(12) 0.69853(11) -0.02200(9) 0.0201(2) Uani 1 1 d . . . . .
H15 H 0.374490 0.685936 -0.097589 0.024 Uiso 1 1 calc R U . . .
C16 C 0.20178(12) 0.75963(12) 0.00253(9) 0.0220(2) Uani 1 1 d . . . . .
H16 H 0.125455 0.788455 -0.055991 0.026 Uiso 1 1 calc R U . . .
C17 C 0.16560(12) 0.77859(12) 0.11348(10) 0.0217(2) Uani 1 1 d . . . . .
H17 H 0.064428 0.820279 0.130539 0.026 Uiso 1 1 calc R U . . .
C18 C 0.27709(11) 0.73668(11) 0.19904(9) 0.01755(19) Uani 1 1 d . . . . .
H18 H 0.251738 0.750755 0.274203 0.021 Uiso 1 1 calc R U . . .
C19 C 0.79635(11) 0.69585(10) 0.15452(8) 0.01520(18) Uani 1 1 d . . . . .
C20 C 0.70232(12) 0.83966(11) 0.13775(9) 0.0214(2) Uani 1 1 d . . . . .
H20 H 0.647155 0.872979 0.199735 0.026 Uiso 1 1 calc R U . . .
C21 C 0.68834(14) 0.93509(12) 0.03112(10) 0.0263(2) Uani 1 1 d . . . . .
H21 H 0.624979 1.033060 0.021446 0.032 Uiso 1 1 calc R U . . .
C22 C 0.76590(13) 0.88842(12) -0.06076(10) 0.0248(2) Uani 1 1 d . . . . .
H22 H 0.755463 0.953735 -0.133476 0.030 Uiso 1 1 calc R U . . .
C23 C 0.85902(13) 0.74550(12) -0.04586(9) 0.0232(2) Uani 1 1 d . . . . .
H23 H 0.912208 0.712415 -0.108656 0.028 Uiso 1 1 calc R U . . .
C24 C 0.87458(12) 0.65051(11) 0.06110(9) 0.0196(2) Uani 1 1 d . . . . .
H24 H 0.939624 0.553030 0.070746 0.023 Uiso 1 1 calc R U . . .
C25 C 0.62522(11) 0.66473(11) 0.54795(8) 0.01539(18) Uani 1 1 d . . . . .
C26 C 0.70918(12) 0.58479(11) 0.65147(9) 0.0199(2) Uani 1 1 d . . . . .
H26 H 0.783573 0.492168 0.655167 0.024 Uiso 1 1 calc R U . . .
C27 C 0.68460(13) 0.63984(13) 0.74919(9) 0.0238(2) Uani 1 1 d . . . . .
H27 H 0.740618 0.583762 0.819700 0.029 Uiso 1 1 calc R U . . .
C28 C 0.57846(13) 0.77656(13) 0.74416(9) 0.0232(2) Uani 1 1 d . . . . .
H28 H 0.562363 0.814352 0.810777 0.028 Uiso 1 1 calc R U . . .
C29 C 0.49611(12) 0.85750(12) 0.64105(9) 0.0208(2) Uani 1 1 d . . . . .
H29 H 0.423999 0.951251 0.637030 0.025 Uiso 1 1 calc R U . . .
C30 C 0.51877(11) 0.80183(11) 0.54336(9) 0.01795(19) Uani 1 1 d . . . . .
H30 H 0.461409 0.857563 0.473335 0.022 Uiso 1 1 calc R U . . .

loop_
_atom_site_aniso_label
_atom_site_aniso_U_11
_atom_site_aniso_U_22
_atom_site_aniso_U_33
_atom_site_aniso_U_23
_atom_site_aniso_U_13
_atom_site_aniso_U_12
N1 0.0168(4) 0.0147(4) 0.0135(4) -0.0032(3) 0.0016(3) -0.0064(3)
N2 0.0145(4) 0.0148(4) 0.0146(4) -0.0033(3) 0.0001(3) -0.0058(3)
C1 0.0141(4) 0.0149(4) 0.0140(4) -0.0040(3) 0.0005(3) -0.0058(3)
C2 0.0130(4) 0.0134(4) 0.0134(4) -0.0030(3) 0.0003(3) -0.0046(3)
C3 0.0128(4) 0.0133(4) 0.0147(4) -0.0029(3) 0.0000(3) -0.0051(3)
C4 0.0137(4) 0.0120(4) 0.0149(4) -0.0020(3) 0.0004(3) -0.0054(3)
C5 0.0133(4) 0.0150(4) 0.0140(4) -0.0034(3) 0.0015(3) -0.0057(3)
C6 0.0172(4) 0.0195(5) 0.0150(4) -0.0054(3) 0.0020(3) -0.0097(4)
C7 0.0146(4) 0.0135(4) 0.0141(4) -0.0011(3) 0.0011(3) -0.0054(3)
C8 0.0174(5) 0.0171(5) 0.0247(5) -0.0058(4) -0.0023(4) -0.0060(4)
C9 0.0158(5) 0.0219(5) 0.0264(5) -0.0037(4) -0.0039(4) -0.0053(4)
C10 0.0177(5) 0.0191(5) 0.0225(5) -0.0037(4) 0.0004(4) -0.0010(4)
C11 0.0227(5) 0.0199(5) 0.0249(5) -0.0095(4) -0.0004(4) -0.0040(4)
C12 0.0172(5) 0.0183(5) 0.0192(5) -0.0055(4) -0.0009(4) -0.0053(4)
C13 0.0153(4) 0.0116(4) 0.0161(4) -0.0028(3) -0.0011(3) -0.0049(3)
C14 0.0165(4) 0.0171(4) 0.0174(4) -0.0048(4) 0.0003(3) -0.0055(4)
C15 0.0217(5) 0.0218(5) 0.0164(4) -0.0050(4) -0.0015(4) -0.0079(4)
C16 0.0188(5) 0.0250(5) 0.0213(5) -0.0047(4) -0.0049(4) -0.0075(4)
C17 0.0152(5) 0.0235(5) 0.0244(5) -0.0070(4) -0.0007(4) -0.0049(4)
C18 0.0173(5) 0.0168(4) 0.0183(4) -0.0057(4) 0.0007(4) -0.0058(4)
C19 0.0149(4) 0.0165(4) 0.0157(4) -0.0038(3) 0.0016(3) -0.0079(4)
C20 0.0242(5) 0.0167(5) 0.0219(5) -0.0050(4) 0.0040(4) -0.0067(4)
C21 0.0312(6) 0.0160(5) 0.0279(6) -0.0005(4) -0.0001(5) -0.0082(4)
C22 0.0311(6) 0.0252(5) 0.0195(5) 0.0021(4) -0.0017(4) -0.0165(5)
C23 0.0286(6) 0.0278(5) 0.0168(5) -0.0057(4) 0.0043(4) -0.0151(5)
C24 0.0214(5) 0.0190(5) 0.0178(5) -0.0049(4) 0.0037(4) -0.0074(4)
C25 0.0168(4) 0.0187(4) 0.0143(4) -0.0058(3) 0.0032(3) -0.0100(4)
C26 0.0237(5) 0.0206(5) 0.0164(4) -0.0041(4) 0.0006(4) -0.0098(4)
C27 0.0321(6) 0.0279(5) 0.0146(4) -0.0051(4) 0.0002(4) -0.0153(5)
C28 0.0291(6) 0.0300(6) 0.0191(5) -0.0123(4) 0.0076(4) -0.0175(5)
C29 0.0206(5) 0.0229(5) 0.0239(5) -0.0116(4) 0.0062(4) -0.0109(4)
C30 0.0176(5) 0.0203(5) 0.0183(5) -0.0067(4) 0.0023(4) -0.0089(4)

loop_
_atom_type_symbol
_atom_type_description
_atom_type_scat_dispersion_real
_atom_type_scat_dispersion_imag
_atom_type_scat_source
C C 0.0033 0.0016 'International Tables Vol C Tables 4.2.6.8 and 6.1.1.4'
H H 0.0000 0.0000 'International Tables Vol C Tables 4.2.6.8 and 6.1.1.4'
N N 0.0061 0.0033 'International Tables Vol C Tables 4.2.6.8 and 6.1.1.4'

loop_
_geom_angle_atom_site_label_1
_geom_angle_atom_site_label_2
_geom_angle_atom_site_label_3
_geom_angle
_geom_angle_site_symmetry_1
_geom_angle_site_symmetry_3
_geom_angle_publ_flag
C1 N1 C3 111.90(7) . . ?
C1 N1 H1 110.0(9) . . ?
C3 N1 H1 110.2(9) . . ?
C4 N2 C1 110.96(8) . . ?
N1 C1 N2 111.06(8) . . ?
N1 C1 C25 110.48(8) . . ?
N2 C1 C25 110.38(8) . . ?
N1 C1 C6 106.61(8) . . ?
N2 C1 C6 108.65(8) . . ?
C25 C1 C6 109.57(8) . . ?
C4 C2 C5 107.25(8) . . ?
C4 C2 C3 104.77(7) . . ?
C5 C2 C3 110.69(8) . . ?
C4 C2 H2 111.3 . . ?
C5 C2 H2 111.3 . . ?
C3 C2 H2 111.3 . . ?
N1 C3 C7 113.04(8) . . ?
N1 C3 C2 107.76(7) . . ?
C7 C3 C2 112.19(8) . . ?
N1 C3 H3 107.9 . . ?
C7 C3 H3 107.9 . . ?
C2 C3 H3 107.9 . . ?
N2 C4 C13 121.07(8) . . ?
N2 C4 C2 117.04(8) . . ?
C13 C4 C2 121.85(8) . . ?
C19 C5 C6 115.65(8) . . ?
C19 C5 C2 109.58(8) . . ?
C6 C5 C2 106.65(7) . . ?
C19 C5 H5 108.2 . . ?
C6 C5 H5 108.2 . . ?
C2 C5 H5 108.2 . . ?
C1 C6 C5 109.59(8) . . ?
C1 C6 H6A 109.8 . . ?
C5 C6 H6A 109.8 . . ?
C1 C6 H6AB 109.8 . . ?
C5 C6 H6AB 109.8 . . ?
H6A C6 H6AB 108.2 . . ?
C8 C7 C12 118.55(9) . . ?
C8 C7 C3 122.48(9) . . ?
C12 C7 C3 118.96(9) . . ?
C7 C8 C9 120.72(10) . . ?
C7 C8 H8 119.6 . . ?
C9 C8 H8 119.6 . . ?
C10 C9 C8 120.22(10) . . ?
C10 C9 H9 119.9 . . ?
C8 C9 H9 119.9 . . ?
C9 C10 C11 119.54(10) . . ?
C9 C10 H10 120.2 . . ?
C11 C10 H10 120.2 . . ?
C10 C11 C12 120.11(10) . . ?
C10 C11 H11 119.9 . . ?
C12 C11 H11 119.9 . . ?
C11 C12 C7 120.86(10) . . ?
C11 C12 H12 119.6 . . ?
C7 C12 H12 119.6 . . ?
C14 C13 C18 118.80(9) . . ?
C14 C13 C4 120.68(9) . . ?
C18 C13 C4 120.51(9) . . ?
C15 C14 C13 120.52(9) . . ?
C15 C14 H14 119.7 . . ?
C13 C14 H14 119.7 . . ?
C16 C15 C14 120.26(10) . . ?
C16 C15 H15 119.9 . . ?
C14 C15 H15 119.9 . . ?
C15 C16 C17 119.75(10) . . ?
C15 C16 H16 120.1 . . ?
C17 C16 H16 120.1 . . ?
C18 C17 C16 120.17(10) . . ?
C18 C17 H17 119.9 . . ?
C16 C17 H17 119.9 . . ?
C17 C18 C13 120.49(9) . . ?
C17 C18 H18 119.8 . . ?
C13 C18 H18 119.8 . . ?
C20 C19 C24 118.01(9) . . ?
C20 C19 C5 123.60(9) . . ?
C24 C19 C5 118.29(9) . . ?
C21 C20 C19 120.74(10) . . ?
C21 C20 H20 119.6 . . ?
C19 C20 H20 119.6 . . ?
C22 C21 C20 120.56(10) . . ?
C22 C21 H21 119.7 . . ?
C20 C21 H21 119.7 . . ?
C21 C22 C23 119.45(10) . . ?
C21 C22 H22 120.3 . . ?
C23 C22 H22 120.3 . . ?
C22 C23 C24 120.00(10) . . ?
C22 C23 H23 120.0 . . ?
C24 C23 H23 120.0 . . ?
C23 C24 C19 121.22(10) . . ?
C23 C24 H24 119.4 . . ?
C19 C24 H24 119.4 . . ?
C30 C25 C26 118.98(9) . . ?
C30 C25 C1 120.55(9) . . ?
C26 C25 C1 120.36(9) . . ?
C27 C26 C25 120.47(10) . . ?
C27 C26 H26 119.8 . . ?
C25 C26 H26 119.8 . . ?
C28 C27 C26 120.31(10) . . ?
C28 C27 H27 119.8 . . ?
C26 C27 H27 119.8 . . ?
C29 C28 C27 119.53(10) . . ?
C29 C28 H28 120.2 . . ?
C27 C28 H28 120.2 . . ?
C28 C29 C30 120.33(10) . . ?
C28 C29 H29 119.8 . . ?
C30 C29 H29 119.8 . . ?
C29 C30 C25 120.35(10) . . ?
C29 C30 H30 119.8 . . ?
C25 C30 H30 119.8 . . ?

loop_
_geom_bond_atom_site_label_1
_geom_bond_atom_site_label_2
_geom_bond_distance
_geom_bond_site_symmetry_2
_geom_bond_publ_flag
N1 C1 1.4735(12) . ?
N1 C3 1.4746(12) . ?
N1 H1 0.913(15) . ?
N2 C4 1.2912(12) . ?
N2 C1 1.4879(12) . ?
C1 C25 1.5185(13) . ?
C1 C6 1.5449(13) . ?
C2 C4 1.5087(13) . ?
C2 C5 1.5545(13) . ?
C2 C3 1.5567(13) . ?
C2 H2 1.0000 . ?
C3 C7 1.5167(13) . ?
C3 H3 1.0000 . ?
C4 C13 1.4847(13) . ?
C5 C19 1.5189(13) . ?
C5 C6 1.5463(13) . ?
C5 H5 1.0000 . ?
C6 H6A 0.9900 . ?
C6 H6AB 0.9900 . ?
C7 C8 1.3916(14) . ?
C7 C12 1.3942(14) . ?
C8 C9 1.3930(14) . ?
C8 H8 0.9500 . ?
C9 C10 1.3870(16) . ?
C9 H9 0.9500 . ?
C10 C11 1.3884(16) . ?
C10 H10 0.9500 . ?
C11 C12 1.3903(14) . ?
C11 H11 0.9500 . ?
C12 H12 0.9500 . ?
C13 C14 1.3982(13) . ?
C13 C18 1.4024(14) . ?
C14 C15 1.3924(14) . ?
C14 H14 0.9500 . ?
C15 C16 1.3870(15) . ?
C15 H15 0.9500 . ?
C16 C17 1.3951(15) . ?
C16 H16 0.9500 . ?
C17 C18 1.3886(14) . ?
C17 H17 0.9500 . ?
C18 H18 0.9500 . ?
C19 C20 1.3939(14) . ?
C19 C24 1.3968(13) . ?
C20 C21 1.3932(15) . ?
C20 H20 0.9500 . ?
C21 C22 1.3831(17) . ?
C21 H21 0.9500 . ?
C22 C23 1.3865(16) . ?
C22 H22 0.9500 . ?
C23 C24 1.3918(15) . ?
C23 H23 0.9500 . ?
C24 H24 0.9500 . ?
C25 C30 1.3952(14) . ?
C25 C26 1.3970(14) . ?
C26 C27 1.3912(14) . ?
C26 H26 0.9500 . ?
C27 C28 1.3904(16) . ?
C27 H27 0.9500 . ?
C28 C29 1.3889(16) . ?
C28 H28 0.9500 . ?
C29 C30 1.3949(14) . ?
C29 H29 0.9500 . ?
C30 H30 0.9500 . ?
